data_7245001
loop_
_publ_author_name
'Zong, Zhihui'
'Zhou, Feiya'
'Chang, Qinghua'
'Shen, Jingyi'
'Wang, Shan'
'Liang, Lili'

_publ_section_title
;
 Construction of highly energetic metal--organic frameworks with a
 nitrobenzene derivative
;
_journal_issue 21
_journal_name_full CrystEngComm
_journal_page_first 3953
_journal_page_last 3961
_journal_paper_doi 10.1039/D2CE00464J
_journal_volume 24
_journal_year 2022
_chemical_formula_moiety 'C37 H35 N9 Nd O23'
_chemical_formula_sum 'C37 H35 N9 Nd O23'
_chemical_formula_weight 1117.98
_space_group_crystal_system monoclinic
_space_group_IT_number 9
_space_group_name_Hall 'C -2yc'
_space_group_name_H-M_alt 'C 1 c 1'
_atom_sites_solution_hydrogens mixed
_audit_creation_method SHELXL-2014/7
_audit_update_record
;
2021-07-22 deposited with the CCDC.	2022-04-20 downloaded from the CCDC.
;
_cell_angle_alpha 90
_cell_angle_beta 104.223(2)
_cell_angle_gamma 90
_cell_formula_units_Z 4
_cell_length_a 11.2472(5)
_cell_length_b 29.3000(16)
_cell_length_c 13.5309(7)
_cell_measurement_reflns_used 7167
_cell_measurement_temperature 172(2)
_cell_measurement_theta_max 24.66
_cell_measurement_theta_min 2.78
_cell_volume 4322.3(4)
_computing_structure_refinement 'SHELXL-2014/7 (Sheldrick, 2014)'
_diffrn_ambient_temperature 172(2)
_diffrn_measured_fraction_theta_full 0.999
_diffrn_measured_fraction_theta_max 0.998
_diffrn_measurement_device_type 'PHOTON 100 CMOS detector'
_diffrn_measurement_method 'omega scan'
_diffrn_radiation_type MoK\a
_diffrn_radiation_wavelength 0.71073
_diffrn_reflns_av_R_equivalents 0.0805
_diffrn_reflns_av_unetI/netI 0.0778
_diffrn_reflns_Laue_measured_fraction_full 0.999
_diffrn_reflns_Laue_measured_fraction_max 0.998
_diffrn_reflns_limit_h_max 13
_diffrn_reflns_limit_h_min -13
_diffrn_reflns_limit_k_max 35
_diffrn_reflns_limit_k_min -35
_diffrn_reflns_limit_l_max 16
_diffrn_reflns_limit_l_min -16
_diffrn_reflns_number 25832
_diffrn_reflns_point_group_measured_fraction_full 0.997
_diffrn_reflns_point_group_measured_fraction_max 0.995
_diffrn_reflns_theta_full 25.242
_diffrn_reflns_theta_max 25.404
_diffrn_reflns_theta_min 2.781
_diffrn_source 'sealed tube'
_exptl_absorpt_coefficient_mu 1.302
_exptl_absorpt_correction_T_max 0.7452
_exptl_absorpt_correction_T_min 0.6908
_exptl_absorpt_correction_type multi-scan
_exptl_absorpt_process_details 'SADABS (Bruker, 2014)'
_exptl_crystal_density_diffrn 1.718
_exptl_crystal_description plate
_exptl_crystal_F_000 2256
_exptl_crystal_size_max 0.240
_exptl_crystal_size_mid 0.210
_exptl_crystal_size_min 0.110
_refine_diff_density_max 0.597
_refine_diff_density_min -0.419
_refine_diff_density_rms 0.093
_refine_ls_abs_structure_details
;
 Flack x determined using 2790 quotients [(I+)-(I-)]/[(I+)+(I-)]
 (Parsons, Flack and Wagner, Acta Cryst. B69 (2013) 249-259).
;
_refine_ls_abs_structure_Flack -0.030(7)
_refine_ls_extinction_method none
_refine_ls_goodness_of_fit_ref 1.032
_refine_ls_hydrogen_treatment constr
_refine_ls_matrix_type full
_refine_ls_number_parameters 660
_refine_ls_number_reflns 7912
_refine_ls_number_restraints 128
_refine_ls_restrained_S_all 1.028
_refine_ls_R_factor_all 0.0596
_refine_ls_R_factor_gt 0.0400
_refine_ls_shift/su_max 0.004
_refine_ls_shift/su_mean 0.000
_refine_ls_structure_factor_coef Fsqd
_refine_ls_weighting_details 'w=1/[\s^2^(Fo^2^)+(0.0202P)^2^] where P=(Fo^2^+2Fc^2^)/3'
_refine_ls_weighting_scheme calc
_refine_ls_wR_factor_gt 0.0582
_refine_ls_wR_factor_ref 0.0628
_reflns_Friedel_coverage 0.989
_reflns_Friedel_fraction_full 0.996
_reflns_Friedel_fraction_max 0.991
_reflns_number_gt 6650
_reflns_number_total 7912
_reflns_threshold_expression 'I > 2\s(I)'
_cod_data_source_file d2ce00464j2.cif
_cod_data_source_block Nd
_cod_original_sg_symbol_H-M 'C c'
_cod_database_code 7245001
_shelx_shelxl_version_number 2014/7
_shelx_space_group_comment
;
The symmetry employed for this shelxl refinement is uniquely defined
by the following loop, which should always be used as a source of
symmetry information in preference to the above space-group names.
They are only intended as comments.
;
_shelx_estimated_absorpt_t_min 0.745
_shelx_estimated_absorpt_t_max 0.870

loop_
_space_group_symop_operation_xyz
'x, y, z'
'x, -y, z+1/2'
'x+1/2, y+1/2, z'
'x+1/2, -y+1/2, z+1/2'

loop_
_atom_site_label
_atom_site_type_symbol
_atom_site_fract_x
_atom_site_fract_y
_atom_site_fract_z
_atom_site_U_iso_or_equiv
_atom_site_adp_type
_atom_site_occupancy
_atom_site_site_symmetry_order
_atom_site_calc_flag
_atom_site_refinement_flags_posn
_atom_site_refinement_flags_adp
_atom_site_refinement_flags_occupancy
_atom_site_disorder_assembly
_atom_site_disorder_group
C1A C -0.1433(6) 0.5464(2) 0.2300(6) 0.0191(18) Uani 1 1 d . . . . .
H1A1 H -0.0894 0.5425 0.1827 0.023 Uiso 1 1 calc R U . . .
H1A2 H -0.0929 0.5434 0.3008 0.023 Uiso 1 1 calc R U . . .
C2A C -0.2059(6) 0.4685(2) 0.2201(5) 0.0160(16) Uani 1 1 d . . . . .
C3A C -0.0878(6) 0.4532(2) 0.2552(5) 0.0172(17) Uani 1 1 d . . . . .
H3A H -0.0246 0.4752 0.2765 0.021 Uiso 1 1 calc R U . . .
C4A C -0.0545(7) 0.4062(2) 0.2615(5) 0.0139(16) Uani 1 1 d . . . . .
C5A C -0.1559(6) 0.3751(2) 0.2340(5) 0.0126(16) Uani 1 1 d . . . . .
C6A C -0.2745(6) 0.3899(2) 0.1971(5) 0.0147(16) Uani 1 1 d . . . . .
H6A H -0.3388 0.3683 0.1776 0.018 Uiso 1 1 calc R U . . .
C7A C -0.3011(6) 0.4357(2) 0.1883(5) 0.0157(17) Uani 1 1 d . . . . .
C8A C -0.1422(6) 0.6337(2) 0.2396(5) 0.0140(16) Uani 1 1 d . . . . .
C9A C -0.2000(6) 0.6761(2) 0.2256(5) 0.0170(17) Uani 1 1 d . . . . .
H9A H -0.1547 0.7033 0.2458 0.020 Uiso 1 1 calc R U . . .
C10A C -0.3251(6) 0.6777(2) 0.1816(5) 0.0157(17) Uani 1 1 d . . . . .
C11A C -0.3897(6) 0.6375(2) 0.1549(6) 0.0168(16) Uani 1 1 d . . . . .
H11A H -0.4751 0.6385 0.1239 0.020 Uiso 1 1 calc R U . . .
C12A C -0.3304(6) 0.5956(2) 0.1733(5) 0.0156(17) Uani 1 1 d . . . . .
H12A H -0.3771 0.5684 0.1571 0.019 Uiso 1 1 calc R U . . .
C13A C -0.2049(6) 0.5923(2) 0.2147(5) 0.0154(16) Uani 1 1 d . . . . .
C14A C -0.3872(7) 0.7234(2) 0.1617(6) 0.0189(17) Uani 1 1 d . . . . .
C15A C 0.2202(6) 0.3017(3) 0.5001(6) 0.0207(19) Uani 1 1 d . . . . .
H15A H 0.2383 0.2704 0.5155 0.025 Uiso 1 1 calc R U . . .
C16A C 0.2776(8) 0.3156(4) 0.6817(7) 0.043(3) Uani 1 1 d . . . . .
H16A H 0.2947 0.2827 0.6838 0.064 Uiso 1 1 calc R U . . .
H16B H 0.2132 0.3218 0.7172 0.064 Uiso 1 1 calc R U . . .
H16C H 0.3523 0.3322 0.7151 0.064 Uiso 1 1 calc R U . . .
C17A C 0.2165(8) 0.3796(3) 0.5603(8) 0.040(2) Uani 1 1 d . . . . .
H17A H 0.2950 0.3957 0.5799 0.060 Uiso 1 1 calc R U . . .
H17B H 0.1620 0.3907 0.6015 0.060 Uiso 1 1 calc R U . . .
H17C H 0.1785 0.3851 0.4880 0.060 Uiso 1 1 calc R U . . .
C1B C 0.6201(6) 0.5133(2) 0.4068(6) 0.0177(18) Uani 1 1 d . . . . .
H1B1 H 0.5537 0.5140 0.4431 0.021 Uiso 1 1 calc R U . . .
H1B2 H 0.5826 0.5123 0.3325 0.021 Uiso 1 1 calc R U . . .
C2B C 0.6462(6) 0.4322(2) 0.4243(6) 0.0170(17) Uani 1 1 d . . . . .
C3B C 0.5223(6) 0.4256(2) 0.3901(6) 0.0182(17) Uani 1 1 d . . . . .
H3B H 0.4706 0.4517 0.3761 0.022 Uiso 1 1 calc R U . . .
C4B C 0.4675(7) 0.3818(2) 0.3747(5) 0.0181(17) Uani 1 1 d . . . . .
C5B C 0.5494(6) 0.3441(2) 0.3896(5) 0.0161(16) Uani 1 1 d . . . . .
C6B C 0.6752(6) 0.3506(2) 0.4261(6) 0.0182(18) Uani 1 1 d . . . . .
H6B H 0.7283 0.3249 0.4387 0.022 Uiso 1 1 calc R U . . .
C7B C 0.7232(6) 0.3937(3) 0.4440(5) 0.0170(17) Uani 1 1 d . . . . .
C8B C 0.6567(6) 0.5998(2) 0.4216(5) 0.0170(17) Uani 1 1 d . . . . .
C9B C 0.7315(6) 0.6371(2) 0.4505(5) 0.0171(17) Uani 1 1 d . . . . .
H9B H 0.6979 0.6670 0.4415 0.021 Uiso 1 1 calc R U . . .
C10B C 0.8544(6) 0.6311(2) 0.4924(5) 0.0128(16) Uani 1 1 d . . . . .
C11B C 0.9019(6) 0.5872(2) 0.5047(5) 0.0170(17) Uani 1 1 d . . . . .
H11B H 0.9871 0.5827 0.5330 0.020 Uiso 1 1 calc R U . . .
C12B C 0.8254(6) 0.5496(2) 0.4760(5) 0.0163(17) Uani 1 1 d . . . . .
H12B H 0.8597 0.5198 0.4858 0.020 Uiso 1 1 calc R U . . .
C13B C 0.7004(6) 0.5545(2) 0.4332(5) 0.0136(16) Uani 1 1 d . . . . .
C14B C 0.9381(6) 0.6706(2) 0.5337(5) 0.0162(17) Uani 1 1 d . . . . .
C15B C 0.3121(7) 0.3017(3) 0.0501(7) 0.028(2) Uani 1 1 d . . . . .
H15B H 0.2359 0.3022 0.0005 0.034 Uiso 1 1 calc R U . . .
C16B C 0.3900(8) 0.2548(3) -0.0681(7) 0.033(2) Uani 1 1 d . . . . .
H16D H 0.3052 0.2570 -0.1089 0.049 Uiso 1 1 calc R U . . .
H16E H 0.4124 0.2226 -0.0557 0.049 Uiso 1 1 calc R U . . .
H16F H 0.4449 0.2692 -0.1049 0.049 Uiso 1 1 calc R U . . .
C17B C 0.5177(8) 0.2754(4) 0.1028(7) 0.059(3) Uani 1 1 d . . . . .
H17D H 0.5177 0.2962 0.1596 0.088 Uiso 1 1 calc R U . . .
H17E H 0.5832 0.2841 0.0704 0.088 Uiso 1 1 calc R U . . .
H17F H 0.5314 0.2441 0.1286 0.088 Uiso 1 1 calc R U . . .
N1A N -0.1384(5) 0.32643(19) 0.2439(4) 0.0176(14) Uani 1 1 d . . . . .
N2A N -0.4272(5) 0.4477(2) 0.1414(5) 0.0193(15) Uani 1 1 d . . . . .
N3A N -0.0081(6) 0.6342(2) 0.2832(6) 0.0285(17) Uani 1 1 d . . . . .
N4A N 0.2374(5) 0.3301(2) 0.5776(5) 0.0222(16) Uani 1 1 d . . . . .
N1B N 0.5081(6) 0.2973(2) 0.3723(5) 0.0238(16) Uani 1 1 d . . . . .
N2B N 0.8561(5) 0.3961(2) 0.4851(5) 0.0205(15) Uani 1 1 d . . . . .
N3B N 0.5253(5) 0.6089(2) 0.3790(5) 0.0231(15) Uani 1 1 d . . . . .
N4B N 0.4010(5) 0.2781(2) 0.0292(5) 0.0245(16) Uani 1 1 d . . . . .
Nd1 Nd 0.18882(4) 0.33884(2) 0.24482(4) 0.01554(9) Uani 1 1 d . . . . .
O1A O -0.2386(4) 0.51296(16) 0.2098(4) 0.0210(12) Uani 1 1 d . . . . .
O2A O 0.0573(4) 0.39495(16) 0.2901(4) 0.0198(12) Uani 1 1 d . . . . .
O3A O -0.0335(4) 0.30955(16) 0.2566(4) 0.0225(13) Uani 1 1 d . . . . .
O4A O -0.2287(4) 0.30218(16) 0.2394(4) 0.0258(13) Uani 1 1 d . . . . .
O5A O -0.4935(4) 0.41878(19) 0.0900(4) 0.0328(15) Uani 1 1 d . . . . .
O6A O -0.4649(5) 0.48637(18) 0.1523(4) 0.0335(15) Uani 1 1 d . . . . .
O7A O 0.0499(5) 0.5996(2) 0.2839(6) 0.055(2) Uani 1 1 d . . . . .
O8A O 0.0386(6) 0.6692(2) 0.3177(7) 0.073(3) Uani 1 1 d . . . . .
O9A O -0.3337(4) 0.75759(16) 0.2047(4) 0.0224(13) Uani 1 1 d . . . . .
O10A O -0.4911(4) 0.72257(17) 0.0973(4) 0.0266(13) Uani 1 1 d . . . . .
H10A H -0.5312 0.7473 0.0825 0.032 Uiso 1 1 d R U . . .
O11A O 0.1832(4) 0.31170(18) 0.4107(4) 0.0283(13) Uani 1 1 d . . . . .
O1B O 0.6980(4) 0.47416(16) 0.4380(4) 0.0212(12) Uani 1 1 d . . . . .
O2B O 0.3507(4) 0.37896(18) 0.3484(4) 0.0276(14) Uani 1 1 d . . . . .
O3B O 0.3988(4) 0.28950(17) 0.3348(4) 0.0286(14) Uani 1 1 d . . . . .
O4B O 0.5832(5) 0.26650(18) 0.3944(5) 0.0387(16) Uani 1 1 d . . . . .
O5B O 0.9146(5) 0.36062(19) 0.4961(5) 0.0427(17) Uani 1 1 d . . . . .
O6B O 0.9057(4) 0.43315(18) 0.5076(4) 0.0293(14) Uani 1 1 d . . . . .
O7B O 0.4608(5) 0.57851(19) 0.3319(5) 0.0375(16) Uani 1 1 d . . . . .
O8B O 0.4865(5) 0.64658(19) 0.3921(5) 0.0412(17) Uani 1 1 d . . . . .
O9B O 0.8894(4) 0.70979(17) 0.5260(4) 0.0256(13) Uani 1 1 d . . . . .
O10B O 1.0470(4) 0.66194(18) 0.5760(4) 0.0221(11) Uani 1 1 d . . . . .
O11B O 0.3193(4) 0.32337(18) 0.1299(4) 0.0290(14) Uani 1 1 d . . . . .
O11C O 0.2088(17) 0.4112(5) 0.1495(14) 0.026(3) Uani 0.62(5) 1 d D U P A 1
C15C C 0.2331(18) 0.4217(6) 0.0680(15) 0.027(3) Uani 0.62(5) 1 d D U P A 1
N4C N 0.2164(14) 0.4644(5) 0.0336(17) 0.028(3) Uani 0.62(5) 1 d D U P A 1
C16C C 0.250(2) 0.4774(9) -0.0589(18) 0.047(5) Uani 0.62(5) 1 d D U P A 1
H16G H 0.3203 0.4984 -0.0422 0.071 Uiso 0.62(5) 1 calc R U P A 1
H16H H 0.1809 0.4924 -0.1054 0.071 Uiso 0.62(5) 1 calc R U P A 1
H16I H 0.2734 0.4501 -0.0918 0.071 Uiso 0.62(5) 1 calc R U P A 1
C17C C 0.1834(19) 0.5009(6) 0.095(2) 0.043(5) Uani 0.62(5) 1 d D U P A 1
H17G H 0.1534 0.4877 0.1507 0.065 Uiso 0.62(5) 1 calc R U P A 1
H17H H 0.1190 0.5198 0.0520 0.065 Uiso 0.62(5) 1 calc R U P A 1
H17I H 0.2557 0.5198 0.1229 0.065 Uiso 0.62(5) 1 calc R U P A 1
O11X O 0.226(3) 0.4129(10) 0.171(2) 0.027(5) Uiso 0.38(5) 1 d D U P A 2
C15X C 0.235(3) 0.4273(8) 0.087(2) 0.019(4) Uiso 0.38(5) 1 d D U P A 2
N4X N 0.231(2) 0.4712(8) 0.064(2) 0.026(4) Uiso 0.38(5) 1 d D U P A 2
C16X C 0.254(4) 0.4896(11) -0.028(3) 0.043(8) Uiso 0.38(5) 1 d D U P A 2
H16J H 0.3339 0.5049 -0.0126 0.065 Uiso 0.38(5) 1 calc R U P A 2
H16K H 0.1897 0.5115 -0.0586 0.065 Uiso 0.38(5) 1 calc R U P A 2
H16L H 0.2544 0.4647 -0.0767 0.065 Uiso 0.38(5) 1 calc R U P A 2
C17X C 0.214(3) 0.5054(9) 0.139(3) 0.041(7) Uiso 0.38(5) 1 d D U P A 2
H17J H 0.1503 0.5270 0.1059 0.062 Uiso 0.38(5) 1 calc R U P A 2
H17K H 0.2916 0.5218 0.1648 0.062 Uiso 0.38(5) 1 calc R U P A 2
H17L H 0.1903 0.4902 0.1955 0.062 Uiso 0.38(5) 1 calc R U P A 2

loop_
_atom_site_aniso_label
_atom_site_aniso_U_11
_atom_site_aniso_U_22
_atom_site_aniso_U_33
_atom_site_aniso_U_23
_atom_site_aniso_U_13
_atom_site_aniso_U_12
C1A 0.022(4) 0.014(4) 0.022(4) 0.005(4) 0.005(3) 0.003(3)
C2A 0.020(4) 0.013(4) 0.016(4) 0.000(3) 0.007(3) 0.002(3)
C3A 0.020(4) 0.011(4) 0.022(4) -0.002(3) 0.008(3) -0.002(3)
C4A 0.020(4) 0.012(4) 0.011(4) -0.003(3) 0.005(3) 0.006(3)
C5A 0.018(4) 0.008(4) 0.014(4) 0.000(3) 0.008(3) 0.003(3)
C6A 0.017(4) 0.013(4) 0.015(4) 0.000(3) 0.006(3) 0.001(3)
C7A 0.015(4) 0.015(4) 0.017(4) 0.002(3) 0.005(3) 0.003(3)
C8A 0.011(3) 0.012(4) 0.019(4) 0.000(3) 0.004(3) 0.004(3)
C9A 0.023(4) 0.009(4) 0.021(4) -0.001(3) 0.010(3) -0.004(3)
C10A 0.016(4) 0.011(4) 0.020(4) 0.004(3) 0.003(3) 0.002(3)
C11A 0.017(4) 0.016(4) 0.017(4) 0.005(3) 0.002(3) 0.003(3)
C12A 0.020(4) 0.009(4) 0.016(4) 0.004(3) 0.002(3) -0.003(3)
C13A 0.021(4) 0.011(4) 0.014(4) 0.000(3) 0.003(3) 0.001(3)
C14A 0.021(4) 0.016(4) 0.021(4) 0.004(4) 0.008(3) -0.001(3)
C15A 0.011(4) 0.019(5) 0.031(5) 0.005(4) 0.004(4) 0.004(3)
C16A 0.041(6) 0.055(7) 0.028(5) -0.007(5) -0.001(5) 0.001(5)
C17A 0.037(5) 0.025(6) 0.059(7) -0.003(5) 0.013(5) 0.002(4)
C1B 0.014(4) 0.010(4) 0.027(5) 0.003(4) 0.001(3) 0.001(3)
C2B 0.018(4) 0.013(4) 0.019(4) -0.001(3) 0.002(3) -0.001(3)
C3B 0.020(4) 0.008(4) 0.027(5) -0.003(3) 0.007(3) -0.002(3)
C4B 0.023(4) 0.015(4) 0.016(4) -0.002(3) 0.003(3) -0.001(3)
C5B 0.020(4) 0.012(4) 0.017(4) -0.003(3) 0.005(3) -0.002(3)
C6B 0.017(4) 0.018(5) 0.019(4) -0.002(3) 0.004(3) 0.003(3)
C7B 0.011(4) 0.023(5) 0.015(4) 0.001(3) 0.000(3) -0.003(3)
C8B 0.015(4) 0.019(4) 0.015(4) -0.001(3) 0.001(3) -0.001(3)
C9B 0.025(4) 0.011(4) 0.014(4) 0.000(3) 0.001(3) -0.003(3)
C10B 0.018(4) 0.013(4) 0.007(4) -0.001(3) 0.004(3) -0.003(3)
C11B 0.017(4) 0.018(4) 0.015(4) -0.003(3) 0.003(3) -0.005(3)
C12B 0.018(4) 0.016(4) 0.014(4) -0.002(3) 0.003(3) 0.000(3)
C13B 0.018(4) 0.012(4) 0.010(4) -0.002(3) 0.003(3) 0.001(3)
C14B 0.023(4) 0.011(5) 0.015(4) -0.005(3) 0.005(3) -0.006(3)
C15B 0.019(4) 0.030(5) 0.034(6) 0.002(4) 0.004(4) -0.007(4)
C16B 0.045(6) 0.021(5) 0.038(6) -0.012(4) 0.021(5) -0.009(4)
C17B 0.037(6) 0.085(9) 0.050(7) -0.018(6) 0.001(5) 0.019(6)
N1A 0.022(3) 0.015(4) 0.016(4) 0.001(3) 0.004(3) 0.003(3)
N2A 0.017(3) 0.021(4) 0.021(4) 0.005(3) 0.007(3) 0.002(3)
N3A 0.025(4) 0.013(4) 0.047(5) -0.002(3) 0.007(3) 0.000(3)
N4A 0.024(3) 0.019(4) 0.021(4) 0.004(3) 0.002(3) 0.000(3)
N1B 0.020(4) 0.022(4) 0.028(4) 0.001(3) 0.004(3) 0.003(3)
N2B 0.018(3) 0.020(4) 0.025(4) -0.003(3) 0.007(3) -0.002(3)
N3B 0.021(4) 0.020(4) 0.025(4) 0.000(3) -0.001(3) 0.002(3)
N4B 0.020(4) 0.030(4) 0.025(4) -0.003(3) 0.007(3) 0.001(3)
Nd1 0.01180(15) 0.00916(16) 0.02427(19) -0.0009(3) 0.00177(12) 0.0010(3)
O1A 0.017(3) 0.009(3) 0.035(3) 0.003(2) 0.003(2) 0.003(2)
O2A 0.014(3) 0.013(3) 0.032(3) -0.001(2) 0.004(2) 0.002(2)
O3A 0.017(3) 0.013(3) 0.037(4) 0.000(3) 0.008(2) 0.002(2)
O4A 0.019(3) 0.009(3) 0.047(4) 0.001(3) 0.005(3) -0.005(2)
O5A 0.017(3) 0.027(4) 0.048(4) -0.013(3) -0.003(3) -0.001(3)
O6A 0.026(3) 0.021(3) 0.046(4) -0.004(3) -0.004(3) 0.014(3)
O7A 0.022(3) 0.020(4) 0.117(7) 0.000(4) 0.007(4) 0.004(3)
O8A 0.022(4) 0.034(5) 0.147(8) -0.031(5) -0.013(4) 0.009(3)
O9A 0.019(3) 0.010(3) 0.033(3) -0.006(2) -0.001(3) 0.002(2)
O10A 0.020(3) 0.011(3) 0.042(4) 0.001(3) -0.007(3) 0.002(2)
O11A 0.027(3) 0.030(4) 0.024(3) 0.005(3) 0.000(3) -0.002(3)
O1B 0.012(3) 0.010(3) 0.037(3) -0.001(2) 0.000(2) -0.001(2)
O2B 0.011(3) 0.019(3) 0.048(4) -0.007(3) -0.001(3) -0.002(2)
O3B 0.018(3) 0.018(3) 0.045(4) -0.004(3) -0.001(3) -0.005(2)
O4B 0.024(3) 0.013(3) 0.076(5) -0.002(3) 0.007(3) 0.000(3)
O5B 0.020(3) 0.022(4) 0.078(5) -0.005(3) -0.002(3) 0.006(3)
O6B 0.018(3) 0.022(3) 0.043(4) -0.010(3) -0.002(3) -0.006(2)
O7B 0.022(3) 0.023(3) 0.057(4) -0.009(3) -0.010(3) -0.002(3)
O8B 0.027(3) 0.020(4) 0.065(5) -0.006(3) -0.011(3) 0.009(3)
O9B 0.022(3) 0.010(3) 0.039(4) -0.002(3) -0.005(2) -0.003(2)
O10B 0.017(3) 0.017(3) 0.029(3) -0.003(3) -0.003(2) -0.002(2)
O11B 0.023(3) 0.024(3) 0.042(4) -0.006(3) 0.012(3) 0.001(2)
O11C 0.030(6) 0.018(5) 0.028(7) 0.000(5) 0.000(6) -0.009(4)
C15C 0.020(5) 0.023(6) 0.031(6) 0.008(5) -0.004(5) -0.011(5)
N4C 0.026(5) 0.030(6) 0.028(6) 0.006(5) 0.006(5) -0.007(5)
C16C 0.045(9) 0.054(11) 0.039(11) 0.020(10) 0.004(9) 0.001(9)
C17C 0.057(10) 0.022(9) 0.044(12) 0.010(8) -0.001(10) 0.004(7)

loop_
_atom_type_symbol
_atom_type_description
_atom_type_scat_dispersion_real
_atom_type_scat_dispersion_imag
_atom_type_scat_source
C C 0.0033 0.0016 'International Tables Vol C Tables 4.2.6.8 and 6.1.1.4'
H H 0.0000 0.0000 'International Tables Vol C Tables 4.2.6.8 and 6.1.1.4'
N N 0.0061 0.0033 'International Tables Vol C Tables 4.2.6.8 and 6.1.1.4'
O O 0.0106 0.0060 'International Tables Vol C Tables 4.2.6.8 and 6.1.1.4'
Nd Nd -0.1943 3.0179 'International Tables Vol C Tables 4.2.6.8 and 6.1.1.4'

loop_
_geom_angle_atom_site_label_1
_geom_angle_atom_site_label_2
_geom_angle_atom_site_label_3
_geom_angle
_geom_angle_site_symmetry_1
_geom_angle_site_symmetry_3
_geom_angle_publ_flag
O1A C1A C13A 106.8(5) . . ?
O1A C1A H1A1 110.4 . . ?
C13A C1A H1A1 110.4 . . ?
O1A C1A H1A2 110.4 . . ?
C13A C1A H1A2 110.4 . . ?
H1A1 C1A H1A2 108.6 . . ?
O1A C2A C3A 124.5(6) . . ?
O1A C2A C7A 117.1(6) . . ?
C3A C2A C7A 118.4(6) . . ?
C2A C3A C4A 123.7(7) . . ?
C2A C3A H3A 118.2 . . ?
C4A C3A H3A 118.2 . . ?
O2A C4A C3A 119.8(7) . . ?
O2A C4A C5A 125.4(6) . . ?
C3A C4A C5A 114.8(6) . . ?
C6A C5A C4A 122.1(6) . . ?
C6A C5A N1A 116.4(6) . . ?
C4A C5A N1A 121.5(6) . . ?
C7A C6A C5A 120.7(6) . . ?
C7A C6A H6A 119.6 . . ?
C5A C6A H6A 119.6 . . ?
C6A C7A C2A 120.2(6) . . ?
C6A C7A N2A 116.4(6) . . ?
C2A C7A N2A 123.4(6) . . ?
C9A C8A C13A 123.2(6) . . ?
C9A C8A N3A 116.3(6) . . ?
C13A C8A N3A 120.4(6) . . ?
C10A C9A C8A 118.7(6) . . ?
C10A C9A H9A 120.7 . . ?
C8A C9A H9A 120.7 . . ?
C11A C10A C9A 119.6(6) . . ?
C11A C10A C14A 121.4(6) . . ?
C9A C10A C14A 119.0(6) . . ?
C10A C11A C12A 120.5(6) . . ?
C10A C11A H11A 119.7 . . ?
C12A C11A H11A 119.7 . . ?
C13A C12A C11A 121.9(7) . . ?
C13A C12A H12A 119.1 . . ?
C11A C12A H12A 119.1 . . ?
C12A C13A C8A 116.0(6) . . ?
C12A C13A C1A 120.3(6) . . ?
C8A C13A C1A 123.6(6) . . ?
O9A C14A O10A 126.6(7) . . ?
O9A C14A C10A 119.1(6) . . ?
O10A C14A C10A 114.3(6) . . ?
O11A C15A N4A 126.0(8) . . ?
O11A C15A H15A 117.0 . . ?
N4A C15A H15A 117.0 . . ?
N4A C16A H16A 109.5 . . ?
N4A C16A H16B 109.5 . . ?
H16A C16A H16B 109.5 . . ?
N4A C16A H16C 109.5 . . ?
H16A C16A H16C 109.5 . . ?
H16B C16A H16C 109.5 . . ?
N4A C17A H17A 109.5 . . ?
N4A C17A H17B 109.5 . . ?
H17A C17A H17B 109.5 . . ?
N4A C17A H17C 109.5 . . ?
H17A C17A H17C 109.5 . . ?
H17B C17A H17C 109.5 . . ?
O1B C1B C13B 106.4(5) . . ?
O1B C1B H1B1 110.4 . . ?
C13B C1B H1B1 110.4 . . ?
O1B C1B H1B2 110.4 . . ?
C13B C1B H1B2 110.4 . . ?
H1B1 C1B H1B2 108.6 . . ?
O1B C2B C3B 122.8(6) . . ?
O1B C2B C7B 118.6(6) . . ?
C3B C2B C7B 118.6(7) . . ?
C2B C3B C4B 123.1(7) . . ?
C2B C3B H3B 118.5 . . ?
C4B C3B H3B 118.5 . . ?
O2B C4B C3B 118.6(7) . . ?
O2B C4B C5B 125.2(7) . . ?
C3B C4B C5B 116.1(6) . . ?
C6B C5B C4B 120.8(7) . . ?
C6B C5B N1B 116.4(6) . . ?
C4B C5B N1B 122.8(6) . . ?
C7B C6B C5B 120.7(7) . . ?
C7B C6B H6B 119.6 . . ?
C5B C6B H6B 119.6 . . ?
C6B C7B C2B 120.5(6) . . ?
C6B C7B N2B 115.7(6) . . ?
C2B C7B N2B 123.8(6) . . ?
C9B C8B C13B 122.9(6) . . ?
C9B C8B N3B 116.8(7) . . ?
C13B C8B N3B 120.2(6) . . ?
C10B C9B C8B 120.0(7) . . ?
C10B C9B H9B 120.0 . . ?
C8B C9B H9B 120.0 . . ?
C9B C10B C11B 119.2(6) . . ?
C9B C10B C14B 122.0(6) . . ?
C11B C10B C14B 118.7(6) . . ?
C10B C11B C12B 120.5(7) . . ?
C10B C11B H11B 119.8 . . ?
C12B C11B H11B 119.8 . . ?
C13B C12B C11B 121.8(7) . . ?
C13B C12B H12B 119.1 . . ?
C11B C12B H12B 119.1 . . ?
C12B C13B C8B 115.6(6) . . ?
C12B C13B C1B 120.4(6) . . ?
C8B C13B C1B 123.9(6) . . ?
O10B C14B O9B 125.4(6) . . ?
O10B C14B C10B 117.9(6) . . ?
O9B C14B C10B 116.6(6) . . ?
O11B C15B N4B 124.9(7) . . ?
O11B C15B H15B 117.5 . . ?
N4B C15B H15B 117.5 . . ?
N4B C16B H16D 109.5 . . ?
N4B C16B H16E 109.5 . . ?
H16D C16B H16E 109.5 . . ?
N4B C16B H16F 109.5 . . ?
H16D C16B H16F 109.5 . . ?
H16E C16B H16F 109.5 . . ?
N4B C17B H17D 109.5 . . ?
N4B C17B H17E 109.5 . . ?
H17D C17B H17E 109.5 . . ?
N4B C17B H17F 109.5 . . ?
H17D C17B H17F 109.5 . . ?
H17E C17B H17F 109.5 . . ?
O4A N1A O3A 121.2(6) . . ?
O4A N1A C5A 118.4(6) . . ?
O3A N1A C5A 120.4(6) . . ?
O5A N2A O6A 121.6(6) . . ?
O5A N2A C7A 118.3(6) . . ?
O6A N2A C7A 120.0(6) . . ?
O8A N3A O7A 122.3(7) . . ?
O8A N3A C8A 118.1(7) . . ?
O7A N3A C8A 119.6(7) . . ?
C15A N4A C16A 122.9(7) . . ?
C15A N4A C17A 120.6(7) . . ?
C16A N4A C17A 116.5(7) . . ?
O4B N1B O3B 121.7(6) . . ?
O4B N1B C5B 119.0(6) . . ?
O3B N1B C5B 119.4(6) . . ?
O5B N2B O6B 121.8(6) . . ?
O5B N2B C7B 118.3(6) . . ?
O6B N2B C7B 119.9(6) . . ?
O8B N3B O7B 123.2(6) . . ?
O8B N3B C8B 118.0(6) . . ?
O7B N3B C8B 118.7(6) . . ?
C15B N4B C17B 119.7(7) . . ?
C15B N4B C16B 122.9(7) . . ?
C17B N4B C16B 117.3(7) . . ?
O2B Nd1 O2A 86.55(17) . . ?
O2B Nd1 O11A 78.48(18) . . ?
O2A Nd1 O11A 80.08(18) . . ?
O2B Nd1 O11B 88.46(18) . . ?
O2A Nd1 O11B 143.32(17) . . ?
O11A Nd1 O11B 134.17(18) . . ?
O2B Nd1 O9A 130.56(16) . 3_545 ?
O2A Nd1 O9A 133.72(16) . 3_545 ?
O11A Nd1 O9A 81.94(18) . 3_545 ?
O11B Nd1 O9A 73.84(17) . 3_545 ?
O2B Nd1 O10B 143.38(19) . 2_464 ?
O2A Nd1 O10B 86.74(16) . 2_464 ?
O11A Nd1 O10B 135.31(16) . 2_464 ?
O11B Nd1 O10B 76.02(17) . 2_464 ?
O9A Nd1 O10B 76.98(16) 3_545 2_464 ?
O2B Nd1 O11X 67.3(8) . . ?
O2A Nd1 O11X 71.2(8) . . ?
O11A Nd1 O11X 135.9(8) . . ?
O11B Nd1 O11X 73.4(8) . . ?
O9A Nd1 O11X 141.8(8) 3_545 . ?
O10B Nd1 O11X 76.5(8) 2_464 . ?
O2B Nd1 O11C 74.2(5) . . ?
O2A Nd1 O11C 72.0(4) . . ?
O11A Nd1 O11C 141.7(5) . . ?
O11B Nd1 O11C 71.7(5) . . ?
O9A Nd1 O11C 136.4(5) 3_545 . ?
O10B Nd1 O11C 69.5(4) 2_464 . ?
O2B Nd1 O3A 136.76(17) . . ?
O2A Nd1 O3A 63.94(15) . . ?
O11A Nd1 O3A 66.37(16) . . ?
O11B Nd1 O3A 134.15(16) . . ?
O9A Nd1 O3A 69.78(15) 3_545 . ?
O10B Nd1 O3A 69.45(16) 2_464 . ?
O11X Nd1 O3A 124.0(8) . . ?
O11C Nd1 O3A 120.0(4) . . ?
O2B Nd1 O3B 62.89(16) . . ?
O2A Nd1 O3B 139.26(16) . . ?
O11A Nd1 O3B 68.45(17) . . ?
O11B Nd1 O3B 66.51(17) . . ?
O9A Nd1 O3B 67.73(15) 3_545 . ?
O10B Nd1 O3B 133.89(16) 2_464 . ?
O11X Nd1 O3B 115.0(8) . . ?
O11C Nd1 O3B 119.2(4) . . ?
O3A Nd1 O3B 120.72(15) . . ?
C2A O1A C1A 118.0(5) . . ?
C4A O2A Nd1 137.1(5) . . ?
N1A O3A Nd1 136.5(4) . . ?
C14A O9A Nd1 154.9(5) . 3_455 ?
C14A O10A H10A 119.2 . . ?
C15A O11A Nd1 158.7(5) . . ?
C2B O1B C1B 118.1(5) . . ?
C4B O2B Nd1 143.2(5) . . ?
N1B O3B Nd1 137.6(4) . . ?
C14B O10B Nd1 140.8(5) . 2_665 ?
C15B O11B Nd1 137.1(5) . . ?
C15C O11C Nd1 137.0(13) . . ?
O11C C15C N4C 120.1(14) . . ?
C15C N4C C16C 120.3(12) . . ?
C15C N4C C17C 121.7(11) . . ?
C16C N4C C17C 117.2(12) . . ?
N4C C16C H16G 109.5 . . ?
N4C C16C H16H 109.5 . . ?
H16G C16C H16H 109.5 . . ?
N4C C16C H16I 109.5 . . ?
H16G C16C H16I 109.5 . . ?
H16H C16C H16I 109.5 . . ?
N4C C17C H17G 109.5 . . ?
N4C C17C H17H 109.5 . . ?
H17G C17C H17H 109.5 . . ?
N4C C17C H17I 109.5 . . ?
H17G C17C H17I 109.5 . . ?
H17H C17C H17I 109.5 . . ?
C15X O11X Nd1 137(2) . . ?
O11X C15X N4X 122(2) . . ?
C15X N4X C16X 123.9(17) . . ?
C15X N4X C17X 120.9(15) . . ?
C16X N4X C17X 114.9(17) . . ?
N4X C16X H16J 109.5 . . ?
N4X C16X H16K 109.5 . . ?
H16J C16X H16K 109.5 . . ?
N4X C16X H16L 109.5 . . ?
H16J C16X H16L 109.5 . . ?
H16K C16X H16L 109.5 . . ?
N4X C17X H17J 109.5 . . ?
N4X C17X H17K 109.5 . . ?
H17J C17X H17K 109.5 . . ?
N4X C17X H17L 109.5 . . ?
H17J C17X H17L 109.5 . . ?
H17K C17X H17L 109.5 . . ?

loop_
_geom_bond_atom_site_label_1
_geom_bond_atom_site_label_2
_geom_bond_distance
_geom_bond_site_symmetry_2
_geom_bond_publ_flag
C1A O1A 1.428(8) . ?
C1A C13A 1.503(9) . ?
C1A H1A1 0.9900 . ?
C1A H1A2 0.9900 . ?
C2A O1A 1.351(8) . ?
C2A C3A 1.372(9) . ?
C2A C7A 1.426(9) . ?
C3A C4A 1.423(9) . ?
C3A H3A 0.9500 . ?
C4A O2A 1.266(8) . ?
C4A C5A 1.435(10) . ?
C5A C6A 1.375(9) . ?
C5A N1A 1.442(9) . ?
C6A C7A 1.371(9) . ?
C6A H6A 0.9500 . ?
C7A N2A 1.448(8) . ?
C8A C9A 1.391(9) . ?
C8A C13A 1.402(9) . ?
C8A N3A 1.478(9) . ?
C9A C10A 1.388(9) . ?
C9A H9A 0.9500 . ?
C10A C11A 1.385(9) . ?
C10A C14A 1.504(9) . ?
C11A C12A 1.390(9) . ?
C11A H11A 0.9500 . ?
C12A C13A 1.388(9) . ?
C12A H12A 0.9500 . ?
C14A O9A 1.236(8) . ?
C14A O10A 1.275(8) . ?
C15A O11A 1.215(9) . ?
C15A N4A 1.316(9) . ?
C15A H15A 0.9500 . ?
C16A N4A 1.434(10) . ?
C16A H16A 0.9800 . ?
C16A H16B 0.9800 . ?
C16A H16C 0.9800 . ?
C17A N4A 1.478(10) . ?
C17A H17A 0.9800 . ?
C17A H17B 0.9800 . ?
C17A H17C 0.9800 . ?
C1B O1B 1.442(8) . ?
C1B C13B 1.496(9) . ?
C1B H1B1 0.9900 . ?
C1B H1B2 0.9900 . ?
C2B O1B 1.354(8) . ?
C2B C3B 1.370(9) . ?
C2B C7B 1.408(10) . ?
C3B C4B 1.418(10) . ?
C3B H3B 0.9500 . ?
C4B O2B 1.278(8) . ?
C4B C5B 1.420(9) . ?
C5B C6B 1.392(9) . ?
C5B N1B 1.449(9) . ?
C6B C7B 1.370(10) . ?
C6B H6B 0.9500 . ?
C7B N2B 1.463(9) . ?
C8B C9B 1.376(9) . ?
C8B C13B 1.411(10) . ?
C8B N3B 1.472(9) . ?
C9B C10B 1.370(9) . ?
C9B H9B 0.9500 . ?
C10B C11B 1.387(9) . ?
C10B C14B 1.510(9) . ?
C11B C12B 1.393(9) . ?
C11B H11B 0.9500 . ?
C12B C13B 1.390(9) . ?
C12B H12B 0.9500 . ?
C14B O10B 1.244(8) . ?
C14B O9B 1.266(8) . ?
C15B O11B 1.238(9) . ?
C15B N4B 1.303(10) . ?
C15B H15B 0.9500 . ?
C16B N4B 1.460(10) . ?
C16B H16D 0.9800 . ?
C16B H16E 0.9800 . ?
C16B H16F 0.9800 . ?
C17B N4B 1.442(10) . ?
C17B H17D 0.9800 . ?
C17B H17E 0.9800 . ?
C17B H17F 0.9800 . ?
N1A O4A 1.229(7) . ?
N1A O3A 1.251(7) . ?
N2A O5A 1.225(7) . ?
N2A O6A 1.232(8) . ?
N3A O8A 1.196(8) . ?
N3A O7A 1.205(8) . ?
N1B O4B 1.222(7) . ?
N1B O3B 1.231(7) . ?
N2B O5B 1.219(7) . ?
N2B O6B 1.224(7) . ?
N3B O8B 1.216(7) . ?
N3B O7B 1.224(8) . ?
Nd1 O2B 2.325(5) . ?
Nd1 O2A 2.390(5) . ?
Nd1 O11A 2.397(5) . ?
Nd1 O11B 2.429(5) . ?
Nd1 O9A 2.441(5) 3_545 ?
Nd1 O10B 2.444(4) 2_464 ?
Nd1 O11X 2.47(3) . ?
Nd1 O11C 2.521(14) . ?
Nd1 O3A 2.685(5) . ?
Nd1 O3B 2.781(5) . ?
O9A Nd1 2.441(5) 3_455 ?
O10A H10A 0.8500 . ?
O10B Nd1 2.444(4) 2_665 ?
O11C C15C 1.238(14) . ?
C15C N4C 1.331(14) . ?
N4C C16C 1.448(14) . ?
N4C C17C 1.456(15) . ?
C16C H16G 0.9800 . ?
C16C H16H 0.9800 . ?
C16C H16I 0.9800 . ?
C17C H17G 0.9800 . ?
C17C H17H 0.9800 . ?
C17C H17I 0.9800 . ?
O11X C15X 1.237(19) . ?
C15X N4X 1.319(19) . ?
N4X C16X 1.449(18) . ?
N4X C17X 1.463(18) . ?
C16X H16J 0.9800 . ?
C16X H16K 0.9800 . ?
C16X H16L 0.9800 . ?
C17X H17J 0.9800 . ?
C17X H17K 0.9800 . ?
C17X H17L 0.9800 . ?
